data_4324365
loop_
_publ_author_name
'Kelly J. Kilpin'
'Martin L. Gower'
'Shane G. Telfer'
'Geoffrey B. Jameson'
'James D. Crowley'

_publ_section_title
;
 Toward the Self-Assembly of Metal-Organic Nanotubes Using Metal-Metal and
 \p-Stacking Interactions: Bis(pyridylethynyl) Silver(I)
 Metallo-macrocycles and Coordination Polymers
;
_journal_name_full 'Inorganic Chemistry'
_journal_page_first 1123
_journal_page_last 1134
_journal_paper_doi 10.1021/ic1020059
_journal_volume 50
_journal_year 2011
_chemical_formula_moiety 'C16 H11 Ag N3, F6 Sb, C2 H3 N'
_chemical_formula_sum 'C18 H14 Ag F6 N4 Sb'
_chemical_formula_weight 629.95
_chemical_name_systematic
;
 ?
;
_space_group_IT_number 2
_symmetry_cell_setting triclinic
_symmetry_space_group_name_Hall '-P 1'
_symmetry_space_group_name_H-M 'P -1'
_atom_sites_solution_hydrogens geom
_atom_sites_solution_primary direct
_atom_sites_solution_secondary difmap
_audit_creation_method SHELXL-97
_cell_angle_alpha 92.43(2)
_cell_angle_beta 98.992(11)
_cell_angle_gamma 92.46(3)
_cell_formula_units_Z 2
_cell_length_a 7.623(5)
_cell_length_b 11.505(6)
_cell_length_c 12.375(9)
_cell_measurement_reflns_used 2231
_cell_measurement_temperature 89(2)
_cell_measurement_theta_max 21.201
_cell_measurement_theta_min 2.947
_cell_volume 1069.7(12)
_computing_structure_refinement 'SHELXL-97 (Sheldrick, 2008)'
_diffrn_ambient_temperature 89(2)
_diffrn_measured_fraction_theta_full 0.977
_diffrn_measured_fraction_theta_max 0.977
_diffrn_radiation_monochromator graphite
_diffrn_radiation_source 'fine-focus sealed tube'
_diffrn_radiation_type MoK\a
_diffrn_radiation_wavelength 0.71073
_diffrn_reflns_av_R_equivalents 0.0722
_diffrn_reflns_av_sigmaI/netI 0.0741
_diffrn_reflns_limit_h_max 9
_diffrn_reflns_limit_h_min -9
_diffrn_reflns_limit_k_max 13
_diffrn_reflns_limit_k_min -13
_diffrn_reflns_limit_l_max 14
_diffrn_reflns_limit_l_min -14
_diffrn_reflns_number 13541
_diffrn_reflns_theta_full 25.00
_diffrn_reflns_theta_max 25.00
_diffrn_reflns_theta_min 1.67
_exptl_absorpt_coefficient_mu 2.241
_exptl_absorpt_correction_T_max 0.8773
_exptl_absorpt_correction_T_min 0.6505
_exptl_absorpt_correction_type multi-scan
_exptl_absorpt_process_details colourless
_exptl_crystal_colour colourless
_exptl_crystal_density_diffrn 1.956
_exptl_crystal_description irregular
_exptl_crystal_F_000 604
_exptl_crystal_size_max 0.21
_exptl_crystal_size_mid 0.15
_exptl_crystal_size_min 0.06
_refine_diff_density_max 2.435
_refine_diff_density_min -1.087
_refine_diff_density_rms 0.251
_refine_ls_extinction_method none
_refine_ls_goodness_of_fit_ref 1.019
_refine_ls_hydrogen_treatment constr
_refine_ls_matrix_type full
_refine_ls_number_parameters 273
_refine_ls_number_reflns 3669
_refine_ls_number_restraints 0
_refine_ls_restrained_S_all 1.019
_refine_ls_R_factor_all 0.0940
_refine_ls_R_factor_gt 0.0649
_refine_ls_shift/su_max 0.000
_refine_ls_shift/su_mean 0.000
_refine_ls_structure_factor_coef Fsqd
_refine_ls_weighting_details 'calc w=1/[\s^2^(Fo^2^)+(0.1166P)^2^+0.0000P] where P=(Fo^2^+2Fc^2^)/3'
_refine_ls_weighting_scheme calc
_refine_ls_wR_factor_gt 0.1645
_refine_ls_wR_factor_ref 0.1856
_reflns_number_gt 2529
_reflns_number_total 3669
_reflns_threshold_expression >2\s(I)
_cod_data_source_file ic1020059_si_002_4.cif
_cod_data_source_block kk158
_cod_database_code 4324365

loop_
_symmetry_equiv_pos_as_xyz
'x, y, z'
'-x, -y, -z'

loop_
_atom_site_label
_atom_site_type_symbol
_atom_site_fract_x
_atom_site_fract_y
_atom_site_fract_z
_atom_site_U_iso_or_equiv
_atom_site_adp_type
_atom_site_occupancy
_atom_site_symmetry_multiplicity
_atom_site_calc_flag
_atom_site_refinement_flags
C1 C 0.4614(12) -0.7104(8) 0.7421(9) 0.036(2) Uani 1 1 d .
H1 H 0.5212 -0.7681 0.7068 0.043 Uiso 1 1 calc R
C2 C 0.3640(15) -0.6344(10) 0.6786(10) 0.048(3) Uani 1 1 d .
H2 H 0.3589 -0.6383 0.6014 0.058 Uiso 1 1 calc R
C3 C 0.2720(14) -0.5509(9) 0.7293(10) 0.043(3) Uani 1 1 d .
H3 H 0.1995 -0.4990 0.6868 0.051 Uiso 1 1 calc R
C4 C 0.3915(12) -0.6270(8) 0.9001(8) 0.032(2) Uani 1 1 d .
H4 H 0.4011 -0.6249 0.9776 0.038 Uiso 1 1 calc R
C5 C 0.2883(12) -0.5447(7) 0.8431(8) 0.027(2) Uani 1 1 d .
C6 C 0.2033(13) -0.4623(8) 0.9013(8) 0.033(2) Uani 1 1 d .
C7 C 0.1308(12) -0.3884(8) 0.9493(9) 0.033(2) Uani 1 1 d .
C8 C 0.0476(12) -0.3064(8) 1.0027(8) 0.029(2) Uani 1 1 d .
C9 C -0.0221(12) -0.2308(8) 1.0468(8) 0.031(2) Uani 1 1 d .
C10 C -0.1056(11) -0.1382(8) 1.0917(8) 0.027(2) Uani 1 1 d .
C11 C -0.1953(11) -0.0578(8) 1.0232(9) 0.031(2) Uani 1 1 d .
H11 H -0.2009 -0.0700 0.9463 0.037 Uiso 1 1 calc R
C12 C -0.1009(13) -0.1180(9) 1.2057(9) 0.038(2) Uani 1 1 d .
H12 H -0.0422 -0.1696 1.2556 0.046 Uiso 1 1 calc R
C13 C -0.1825(13) -0.0222(9) 1.2445(9) 0.037(2) Uani 1 1 d .
H13 H -0.1812 -0.0080 1.3208 0.045 Uiso 1 1 calc R
C14 C -0.2656(12) 0.0519(8) 1.1695(8) 0.034(2) Uani 1 1 d .
H14 H -0.3196 0.1179 1.1962 0.041 Uiso 1 1 calc R
N1 N 0.4771(10) -0.7080(6) 0.8518(7) 0.0318(19) Uani 1 1 d .
N2 N -0.2732(9) 0.0347(6) 1.0601(7) 0.0286(18) Uani 1 1 d .
Ag1 Ag 0.61144(10) -0.84325(6) 0.94338(7) 0.0374(3) Uani 1 1 d .
F1 F 0.3421(10) -0.3942(7) 0.5227(5) 0.066(2) Uani 1 1 d .
F2 F 0.1375(9) -0.3222(6) 0.3481(5) 0.0594(19) Uani 1 1 d .
F3 F 0.0298(13) -0.1563(7) 0.4668(6) 0.094(3) Uani 1 1 d .
F4 F 0.2249(19) -0.2330(10) 0.6400(6) 0.161(6) Uani 1 1 d .
F5 F -0.0049(12) -0.3714(9) 0.5253(10) 0.122(4) Uani 1 1 d .
F6 F 0.3732(13) -0.1836(8) 0.4621(8) 0.103(3) Uani 1 1 d .
Sb1 Sb 0.18195(10) -0.27673(5) 0.49569(5) 0.0355(3) Uani 1 1 d .
C100 C -0.3505(14) -0.3359(9) 0.7846(9) 0.036(2) Uani 1 1 d .
C101 C -0.2677(16) -0.4139(12) 0.7167(10) 0.060(3) Uani 1 1 d .
H10A H -0.2637 -0.4909 0.7476 0.091 Uiso 1 1 calc R
H10B H -0.1465 -0.3839 0.7136 0.091 Uiso 1 1 calc R
H10C H -0.3365 -0.4201 0.6427 0.091 Uiso 1 1 calc R
N100 N -0.4166(13) -0.2742(8) 0.8402(9) 0.053(3) Uani 1 1 d .
C200 C 0.6939(14) -1.0199(9) 0.7027(10) 0.042(3) Uani 1 1 d .
C201 C 0.7378(18) -1.0922(10) 0.6107(11) 0.065(4) Uani 1 1 d .
H20A H 0.8457 -1.1335 0.6351 0.098 Uiso 1 1 calc R
H20B H 0.7579 -1.0425 0.5510 0.098 Uiso 1 1 calc R
H20C H 0.6391 -1.1490 0.5847 0.098 Uiso 1 1 calc R
N200 N 0.6631(12) -0.9678(7) 0.7732(8) 0.041(2) Uani 1 1 d .

loop_
_atom_site_aniso_label
_atom_site_aniso_U_11
_atom_site_aniso_U_22
_atom_site_aniso_U_33
_atom_site_aniso_U_23
_atom_site_aniso_U_13
_atom_site_aniso_U_12
C1 0.033(5) 0.028(5) 0.050(7) 0.009(5) 0.016(5) 0.005(4)
C2 0.055(7) 0.043(7) 0.054(8) 0.013(6) 0.026(6) 0.017(6)
C3 0.038(6) 0.030(6) 0.062(8) 0.013(5) 0.008(5) 0.000(5)
C4 0.024(5) 0.033(5) 0.038(6) 0.001(4) 0.005(4) 0.003(4)
C5 0.032(5) 0.018(5) 0.033(6) 0.004(4) 0.010(4) 0.000(4)
C6 0.033(5) 0.025(5) 0.040(6) 0.008(4) 0.004(4) 0.006(4)
C7 0.024(5) 0.026(5) 0.047(7) 0.005(5) -0.002(4) 0.004(4)
C8 0.031(5) 0.020(5) 0.037(6) 0.007(4) 0.000(4) 0.008(4)
C9 0.023(5) 0.027(5) 0.043(6) 0.012(4) 0.002(4) -0.001(4)
C10 0.018(4) 0.020(5) 0.047(6) 0.012(4) 0.013(4) 0.003(4)
C11 0.022(5) 0.021(5) 0.048(6) -0.004(4) 0.000(4) 0.001(4)
C12 0.031(6) 0.043(6) 0.041(6) 0.014(5) 0.004(4) 0.004(5)
C13 0.034(6) 0.039(6) 0.041(6) 0.004(5) 0.010(5) 0.013(5)
C14 0.027(5) 0.027(5) 0.046(7) -0.014(5) 0.009(4) -0.004(4)
N1 0.028(4) 0.019(4) 0.050(6) 0.002(4) 0.011(4) 0.002(3)
N2 0.024(4) 0.009(4) 0.052(6) -0.004(3) 0.004(4) 0.003(3)
Ag1 0.0319(5) 0.0210(4) 0.0582(6) 0.0045(4) 0.0010(4) 0.0067(3)
F1 0.081(5) 0.081(5) 0.040(4) 0.018(4) 0.015(3) 0.038(4)
F2 0.072(5) 0.073(5) 0.033(4) -0.011(3) 0.000(3) 0.034(4)
F3 0.181(9) 0.072(5) 0.048(5) 0.018(4) 0.055(5) 0.083(6)
F4 0.298(15) 0.164(10) 0.020(4) -0.032(5) -0.003(6) 0.130(11)
F5 0.085(6) 0.122(8) 0.177(11) 0.091(8) 0.056(7) 0.014(6)
F6 0.106(7) 0.089(7) 0.110(8) 0.017(6) 0.012(6) -0.042(6)
Sb1 0.0593(5) 0.0264(4) 0.0237(4) 0.0016(3) 0.0142(3) 0.0080(3)
C100 0.036(6) 0.038(6) 0.035(6) 0.003(5) 0.003(5) 0.005(5)
C101 0.054(8) 0.076(9) 0.054(8) 0.001(7) 0.020(6) 0.001(7)
N100 0.057(6) 0.038(6) 0.062(7) -0.002(5) 0.010(5) -0.003(5)
C200 0.046(7) 0.031(6) 0.050(7) 0.007(5) 0.008(5) 0.002(5)
C201 0.080(9) 0.038(7) 0.085(10) -0.020(7) 0.045(8) 0.000(7)
N200 0.049(5) 0.026(5) 0.051(6) -0.009(4) 0.014(4) 0.008(4)

loop_
_atom_type_symbol
_atom_type_description
_atom_type_scat_dispersion_real
_atom_type_scat_dispersion_imag
_atom_type_scat_source
C C 0.0033 0.0016 'International Tables Vol C Tables 4.2.6.8 and 6.1.1.4'
H H 0.0000 0.0000 'International Tables Vol C Tables 4.2.6.8 and 6.1.1.4'
N N 0.0061 0.0033 'International Tables Vol C Tables 4.2.6.8 and 6.1.1.4'
F F 0.0171 0.0103 'International Tables Vol C Tables 4.2.6.8 and 6.1.1.4'
Ag Ag -0.8971 1.1015 'International Tables Vol C Tables 4.2.6.8 and 6.1.1.4'
Sb Sb -0.5866 1.5461 'International Tables Vol C Tables 4.2.6.8 and 6.1.1.4'

loop_
_geom_angle_atom_site_label_1
_geom_angle_atom_site_label_2
_geom_angle_atom_site_label_3
_geom_angle
_geom_angle_site_symmetry_1
_geom_angle_site_symmetry_3
N1 C1 C2 123.5(10) . .
N1 C1 H1 118.2 . .
C2 C1 H1 118.2 . .
C1 C2 C3 118.8(11) . .
C1 C2 H2 120.6 . .
C3 C2 H2 120.6 . .
C5 C3 C2 119.0(10) . .
C5 C3 H3 120.5 . .
C2 C3 H3 120.5 . .
N1 C4 C5 123.7(9) . .
N1 C4 H4 118.1 . .
C5 C4 H4 118.1 . .
C3 C5 C4 117.3(9) . .
C3 C5 C6 123.0(9) . .
C4 C5 C6 119.6(9) . .
C7 C6 C5 177.9(11) . .
C6 C7 C8 179.2(11) . .
C9 C8 C7 177.0(11) . .
C8 C9 C10 176.0(11) . .
C9 C10 C11 120.3(9) . .
C9 C10 C12 123.0(9) . .
C11 C10 C12 116.6(9) . .
N2 C11 C10 123.8(10) . .
N2 C11 H11 118.1 . .
C10 C11 H11 118.1 . .
C13 C12 C10 119.8(9) . .
C13 C12 H12 120.1 . .
C10 C12 H12 120.1 . .
C14 C13 C12 118.6(10) . .
C14 C13 H13 120.7 . .
C12 C13 H13 120.7 . .
N2 C14 C13 123.0(9) . .
N2 C14 H14 118.5 . .
C13 C14 H14 118.5 . .
C4 N1 C1 117.5(8) . .
C4 N1 Ag1 121.6(7) . .
C1 N1 Ag1 120.5(6) . .
C11 N2 C14 118.2(8) . .
C11 N2 Ag1 118.8(7) . 1_465
C14 N2 Ag1 122.9(6) . 1_465
N1 Ag1 N2 169.7(3) . 1_645
N1 Ag1 N200 95.5(3) . .
N2 Ag1 N200 94.5(3) 1_645 .
F4 Sb1 F5 87.6(6) . .
F4 Sb1 F2 179.7(5) . .
F5 Sb1 F2 92.1(5) . .
F4 Sb1 F3 91.2(4) . .
F5 Sb1 F3 90.1(4) . .
F2 Sb1 F3 88.9(3) . .
F4 Sb1 F1 89.2(4) . .
F5 Sb1 F1 92.2(4) . .
F2 Sb1 F1 90.7(3) . .
F3 Sb1 F1 177.7(4) . .
F4 Sb1 F6 93.9(6) . .
F5 Sb1 F6 178.3(5) . .
F2 Sb1 F6 86.4(4) . .
F3 Sb1 F6 90.7(4) . .
F1 Sb1 F6 87.0(4) . .
N100 C100 C101 179.1(13) . .
C100 C101 H10A 109.5 . .
C100 C101 H10B 109.5 . .
H10A C101 H10B 109.5 . .
C100 C101 H10C 109.5 . .
H10A C101 H10C 109.5 . .
H10B C101 H10C 109.5 . .
N200 C200 C201 178.2(13) . .
C200 C201 H20A 109.5 . .
C200 C201 H20B 109.5 . .
H20A C201 H20B 109.5 . .
C200 C201 H20C 109.5 . .
H20A C201 H20C 109.5 . .
H20B C201 H20C 109.5 . .
C200 N200 Ag1 176.5(9) . .

loop_
_geom_bond_atom_site_label_1
_geom_bond_atom_site_label_2
_geom_bond_distance
_geom_bond_site_symmetry_2
C1 N1 1.343(13) .
C1 C2 1.365(14) .
C1 H1 0.9500 .
C2 C3 1.398(15) .
C2 H2 0.9500 .
C3 C5 1.392(14) .
C3 H3 0.9500 .
C4 N1 1.334(12) .
C4 C5 1.399(13) .
C4 H4 0.9500 .
C5 C6 1.407(13) .
C6 C7 1.217(13) .
C7 C8 1.363(14) .
C8 C9 1.195(13) .
C9 C10 1.403(13) .
C10 C11 1.407(13) .
C10 C12 1.414(14) .
C11 N2 1.338(11) .
C11 H11 0.9500 .
C12 C13 1.392(15) .
C12 H12 0.9500 .
C13 C14 1.385(14) .
C13 H13 0.9500 .
C14 N2 1.352(12) .
C14 H14 0.9500 .
N1 Ag1 2.162(8) .
N2 Ag1 2.171(8) 1_465
Ag1 N2 2.171(8) 1_645
Ag1 N200 2.588(9) .
F1 Sb1 1.866(7) .
F2 Sb1 1.854(6) .
F3 Sb1 1.856(7) .
F4 Sb1 1.810(8) .
F5 Sb1 1.847(8) .
F6 Sb1 1.881(8) .
C100 N100 1.152(13) .
C100 C101 1.435(16) .
C101 H10A 0.9800 .
C101 H10B 0.9800 .
C101 H10C 0.9800 .
C200 N200 1.098(13) .
C200 C201 1.472(16) .
C201 H20A 0.9800 .
C201 H20B 0.9800 .
C201 H20C 0.9800 .

loop_
_geom_torsion_atom_site_label_1
_geom_torsion_atom_site_label_2
_geom_torsion_atom_site_label_3
_geom_torsion_atom_site_label_4
_geom_torsion
_geom_torsion_site_symmetry_1
_geom_torsion_site_symmetry_4
N1 C1 C2 C3 -1.4(16) . .
C1 C2 C3 C5 2.6(16) . .
C2 C3 C5 C4 -2.6(14) . .
C2 C3 C5 C6 178.9(9) . .
N1 C4 C5 C3 1.6(14) . .
N1 C4 C5 C6 -179.9(9) . .
C3 C5 C6 C7 -39(30) . .
C4 C5 C6 C7 143(29) . .
C5 C6 C7 C8 119(78) . .
C6 C7 C8 C9 -130(78) . .
C7 C8 C9 C10 35(33) . .
C8 C9 C10 C11 12(15) . .
C8 C9 C10 C12 -166(14) . .
C9 C10 C11 N2 -177.8(8) . .
C12 C10 C11 N2 0.4(13) . .
C9 C10 C12 C13 178.1(9) . .
C11 C10 C12 C13 -0.1(13) . .
C10 C12 C13 C14 -0.6(15) . .
C12 C13 C14 N2 1.0(15) . .
C5 C4 N1 C1 -0.4(13) . .
C5 C4 N1 Ag1 -173.5(7) . .
C2 C1 N1 C4 0.4(14) . .
C2 C1 N1 Ag1 173.5(8) . .
C10 C11 N2 C14 -0.1(13) . .
C10 C11 N2 Ag1 175.5(7) . 1_465
C13 C14 N2 C11 -0.6(13) . .
C13 C14 N2 Ag1 -176.0(7) . 1_465
C4 N1 Ag1 N2 3.8(19) . 1_645
C1 N1 Ag1 N2 -169.1(13) . 1_645
C4 N1 Ag1 N200 168.5(7) . .
C1 N1 Ag1 N200 -4.4(7) . .
C201 C200 N200 Ag1 63(47) . .
N1 Ag1 N200 C200 118(14) . .
N2 Ag1 N200 C200 -64(14) 1_645 .
